data_9015408
loop_
_publ_author_name
'Cabanas, M.'
'Gonzalez-Calbet J'
'Rodriguez-Carvajal J'
'Vallet-Regi M'

_publ_section_title
;
 The solid solution BaFe12-2xCoxTixO19 (0<x<6): cationic
 distribution by neutron diffraction
 _cod_database_code 1006065
;
_journal_name_full 'Journal of Solid State Chemistry'
_journal_page_first 229
_journal_page_last 237
_journal_paper_doi 10.1006/jssc.1994.1222
_journal_volume 111
_journal_year 1994
_chemical_formula_sum 'Ba Co5.78 Fe5.94 O19 Ti6.28'
_space_group_IT_number 194
_symmetry_space_group_name_Hall '-P 6c 2c'
_symmetry_space_group_name_H-M 'P 63/m m c'
_cell_angle_alpha 90
_cell_angle_beta 90
_cell_angle_gamma 120
_cell_length_a 5.9062
_cell_length_b 5.9062
_cell_length_c 23.342
_cell_formula_units_Z 2
_cell_volume 705.156
_database_code_amcsd 0013810
_exptl_crystal_density_diffrn 6.661
_cod_duplicate_entry 1006065
_cod_original_formula_sum 'Ba Fe5.94 Ti6.28 Co5.78 O19'
_cod_database_code 9015408
_amcsd_formula_title 'Ba Co4.1 Fe3.84 O19 Ti4.06'

loop_
_space_group_symop_operation_xyz
x,y,z
-x,-x+y,1/2+z
x,x-y,1/2-z
-x+y,-x,1/2-z
x-y,x,1/2+z
-y,-x,z
y,x,-z
y,-x+y,-z
-y,x-y,z
x-y,-y,1/2+z
-x+y,y,1/2-z
x,y,1/2-z
-x,-y,1/2+z
x,x-y,z
-x,-x+y,-z
x-y,x,-z
-x+y,-x,z
y,x,1/2+z
-y,-x,1/2-z
-y,x-y,1/2-z
y,-x+y,1/2+z
-x+y,y,z
x-y,-y,-z
-x,-y,-z

loop_
_atom_site_label
_atom_site_fract_x
_atom_site_fract_y
_atom_site_fract_z
_atom_site_occupancy
Ba1 0.66667 0.33333 0.25000 1.00000
Fe1 0.00000 0.00000 0.00000 0.48000
Ti1 0.00000 0.00000 0.00000 0.52000
Fe2 0.33333 0.66667 0.02500 0.16000
Co1 0.33333 0.66667 0.02500 0.84000
Fe3 0.33333 0.66667 0.18900 0.24000
Co2 0.33333 0.66667 0.18900 0.10000
Ti2 0.33333 0.66667 0.18900 0.66000
Fe4 0.00000 0.00000 0.26070 0.23000
Co3 0.00000 0.00000 0.26070 0.27000
Fe5 0.16667 0.33400 0.89420 0.35000
Co4 0.16667 0.33400 0.89420 0.28000
Ti3 0.16667 0.33400 0.89420 0.37000
O1 0.00000 0.00000 0.15120 1.00000
O2 0.33333 0.66667 -0.05810 1.00000
O3 0.18700 0.37400 0.25000 1.00000
O4 0.15170 0.30340 0.05290 1.00000
O5 0.50000 0.00000 0.15070 1.00000

loop_
_cod_related_entry_id
_cod_related_entry_database
_cod_related_entry_code
1 AMCSD 0013810
